data_4130651
loop_
_publ_author_name
'Johnson, Jacob A.'
'Petersen, Brenna M.'
'Kormos, Attila'
'Echeverr\'ia, Elena'
'Chen, Yu-Sheng'
'Zhang, Jian'

_publ_section_title
;
 A New Approach to Non-Coordinating Anions: Lewis Acid Enhancement of
 Porphyrin Metal Centers in a Zwitterionic Metal-Organic Framework.
;
_journal_issue 32
_journal_name_full 'Journal of the American Chemical Society'
_journal_page_first 10293
_journal_page_last 10298
_journal_paper_doi 10.1021/jacs.6b05626
_journal_volume 138
_journal_year 2016
_chemical_formula_moiety 'C100 H52 Cl In2 Mn N4 O16'
_chemical_formula_sum 'C100 H52 Cl In2 Mn N4 O16'
_chemical_formula_weight 1885.49
_chemical_name_common UNLPF_13
_space_group_IT_number 58
_space_group_name_Hall '-P 2 2n'
_space_group_name_H-M_alt 'P n n m'
_symmetry_cell_setting orthorhombic
_symmetry_space_group_name_H-M 'P n n m'
_atom_sites_solution_hydrogens geom
_atom_sites_solution_primary direct
_atom_sites_solution_secondary difmap
_audit_creation_method SHELXL-97
_cell_angle_alpha 90.00
_cell_angle_beta 90.00
_cell_angle_gamma 90.00
_cell_formula_units_Z 2
_cell_length_a 23.767(10)
_cell_length_b 23.767
_cell_length_c 29.459(12)
_cell_measurement_reflns_used 9896
_cell_measurement_temperature 100(2)
_cell_measurement_theta_max 27.465
_cell_measurement_theta_min 4.495
_cell_volume 16641(10)
_computing_structure_refinement 'SHELXL-97 (Sheldrick, 1997)'
_computing_structure_solution 'SHELXS-97 (Sheldrick, 1990)'
_diffrn_ambient_temperature 100(2)
_diffrn_measured_fraction_theta_full 0.988
_diffrn_measured_fraction_theta_max 0.988
_diffrn_measurement_device_type 'CCD area detector'
_diffrn_radiation_monochromator graphite
_diffrn_radiation_source 'fine-focus sealed tube'
_diffrn_radiation_type synchrotron
_diffrn_radiation_wavelength 0.47398
_diffrn_reflns_av_R_equivalents 0.1167
_diffrn_reflns_av_sigmaI/netI 0.0878
_diffrn_reflns_limit_h_max 17
_diffrn_reflns_limit_h_min -16
_diffrn_reflns_limit_k_max 17
_diffrn_reflns_limit_k_min -17
_diffrn_reflns_limit_l_max 20
_diffrn_reflns_limit_l_min -21
_diffrn_reflns_number 31350
_diffrn_reflns_theta_full 9.97
_diffrn_reflns_theta_max 9.97
_diffrn_reflns_theta_min 0.74
_exptl_absorpt_coefficient_mu 0.200
_exptl_crystal_colour black
_exptl_crystal_density_diffrn 0.376
_exptl_crystal_density_method 'not measured'
_exptl_crystal_description octahedra
_exptl_crystal_F_000 1896
_exptl_crystal_size_max 0.2
_exptl_crystal_size_mid 0.15
_exptl_crystal_size_min 0.1
_refine_diff_density_max 0.287
_refine_diff_density_min -0.193
_refine_diff_density_rms 0.034
_refine_ls_extinction_coef 0.0019(3)
_refine_ls_extinction_expression Fc^*^=kFc[1+0.001xFc^2^\l^3^/sin(2\q)]^-1/4^
_refine_ls_extinction_method SHELXL
_refine_ls_goodness_of_fit_ref 0.894
_refine_ls_hydrogen_treatment mixed
_refine_ls_matrix_type full
_refine_ls_number_parameters 289
_refine_ls_number_reflns 3449
_refine_ls_number_restraints 233
_refine_ls_restrained_S_all 0.886
_refine_ls_R_factor_all 0.1025
_refine_ls_R_factor_gt 0.0579
_refine_ls_shift/su_max 0.000
_refine_ls_shift/su_mean 0.000
_refine_ls_structure_factor_coef Fsqd
_refine_ls_weighting_details 'calc w=1/[\s^2^(Fo^2^)+(0.0866P)^2^+0.0000P] where P=(Fo^2^+2Fc^2^)/3'
_refine_ls_weighting_scheme calc
_refine_ls_wR_factor_gt 0.1416
_refine_ls_wR_factor_ref 0.1560
_reflns_number_gt 1782
_reflns_number_total 3449
_reflns_threshold_expression >2sigma(I)
_cod_data_source_file ja6b05626_si_002.cif
_cod_data_source_block UNLPF_13
_cod_original_cell_volume 16641(9)
_cod_original_sg_symbol_H-M pnnm
_cod_database_code 4130651

loop_
_symmetry_equiv_pos_as_xyz
'x, y, z'
'-x, -y, z'
'-x+1/2, y+1/2, -z+1/2'
'x+1/2, -y+1/2, -z+1/2'
'-x, -y, -z'
'x, y, -z'
'x-1/2, -y-1/2, z-1/2'
'-x-1/2, y-1/2, z-1/2'

loop_
_atom_site_label
_atom_site_type_symbol
_atom_site_fract_x
_atom_site_fract_y
_atom_site_fract_z
_atom_site_U_iso_or_equiv
_atom_site_adp_type
_atom_site_occupancy
_atom_site_symmetry_multiplicity
_atom_site_calc_flag
_atom_site_refinement_flags
In1 In 0.5000 0.0000 0.75042(4) 0.1474(7) Uani 1 2 d S
Mn1 Mn 0.5000 0.5000 0.5000 0.1263(12) Uani 1 4 d SDU
O4 O 0.4637(4) 0.0858(3) 0.7651(3) 0.164(3) Uani 1 1 d DU
N2 N 0.4376(8) 0.4380(8) 0.5000 0.116(6) Uani 1 2 d SDU
O3 O 0.4779(3) 0.0591(3) 0.6923(3) 0.152(3) Uani 1 1 d DU
O2 O 0.4126(5) -0.0361(5) 0.7343(3) 0.199(6) Uani 1 1 d .
O1 O 0.4388(3) -0.0203(3) 0.8078(3) 0.144(3) Uani 1 1 d .
C25 C 0.4653(7) 0.0950(6) 0.7237(5) 0.151(5) Uani 1 1 d DU
N1 N 0.5000 0.5000 0.5692(4) 0.106(4) Uani 1 2 d SDU
Cl1 Cl 0.4371(4) 0.5657(3) 0.5000 0.190(4) Uani 0.50 2 d SP
C1 C 0.4248(7) 0.4245(7) 0.5801(6) 0.135(5) Uani 1 1 d DU
C21 C 0.4454(5) 0.1515(5) 0.7100(5) 0.139(4) Uani 1 1 d DU
C18 C 0.4068(6) 0.2598(6) 0.6790(6) 0.146(5) Uani 1 1 d DU
C3 C 0.4223(7) 0.4193(6) 0.5367(6) 0.144(8) Uani 1 1 d D
C22 C 0.4205(4) 0.1909(4) 0.7382(4) 0.140(4) Uani 1 1 d DU
H22A H 0.4169 0.1814 0.7694 0.169 Uiso 1 1 calc R
C12 C 0.2609(7) 0.4075(5) 0.6786(6) 0.143(5) Uani 1 1 d DU
C8 C 0.3862(7) 0.3149(6) 0.6629(5) 0.135(5) Uani 1 1 d DU
C6 C 0.3952(7) 0.3950(6) 0.6151(5) 0.141(5) Uani 1 1 d DU
C10 C 0.3158(7) 0.3865(6) 0.6641(5) 0.139(5) Uani 1 1 d DU
C9 C 0.3375(5) 0.3376(5) 0.6793(4) 0.147(5) Uani 1 1 d DU
H9A H 0.3180 0.3179 0.7026 0.176 Uiso 1 1 calc R
C11 C 0.3469(6) 0.4158(5) 0.6324(4) 0.135(5) Uani 1 1 d DU
H11A H 0.3340 0.4515 0.6225 0.162 Uiso 1 1 calc R
C14 C 0.1900(5) 0.4201(5) 0.7380(5) 0.144(4) Uani 1 1 d DU
H14A H 0.1811 0.4175 0.7694 0.173 Uiso 1 1 calc R
C2 C 0.4655(6) 0.4655(5) 0.5935(5) 0.129(5) Uani 1 1 d DU
C23 C 0.4008(5) 0.2413(5) 0.7250(4) 0.159(5) Uani 1 1 d DU
H23A H 0.3827 0.2650 0.7465 0.191 Uiso 1 1 calc R
C13 C 0.2421(6) 0.4007(5) 0.7236(5) 0.154(5) Uani 1 1 d DU
H13A H 0.2658 0.3821 0.7448 0.185 Uiso 1 1 calc R
C20 C 0.4477(5) 0.1691(5) 0.6646(4) 0.162(5) Uani 1 1 d DU
H20A H 0.4617 0.1436 0.6425 0.194 Uiso 1 1 calc R
C19 C 0.4306(5) 0.2225(6) 0.6505(5) 0.171(5) Uani 1 1 d DU
H19A H 0.4358 0.2328 0.6197 0.206 Uiso 1 1 calc R
C7 C 0.4162(5) 0.3472(5) 0.6319(4) 0.138(5) Uani 1 1 d DU
H7A H 0.4524 0.3350 0.6224 0.165 Uiso 1 1 calc R
C17 C 0.2226(7) 0.4299(5) 0.6506(5) 0.161(5) Uani 1 1 d DU
H17A H 0.2325 0.4345 0.6196 0.194 Uiso 1 1 calc R
C5 C 0.3770(6) 0.3795(4) 0.5222(3) 0.156(5) Uani 1 1 d .
H5A H 0.3529 0.3584 0.5415 0.187 Uiso 1 1 calc R
C16 C 0.1688(6) 0.4470(5) 0.6643(5) 0.158(5) Uani 1 1 d DU
H16A H 0.1437 0.4620 0.6422 0.190 Uiso 1 1 calc R
C4 C 0.4791(5) 0.4790(4) 0.6395(4) 0.143(5) Uani 1 1 d DU
H4A H 0.4628 0.4624 0.6657 0.171 Uiso 1 1 calc R
C24 C 0.0953(7) 0.4640(5) 0.7260(7) 0.125(6) Uani 1 1 d DU
C15 C 0.1510(7) 0.4429(5) 0.7094(6) 0.133(5) Uani 1 1 d DU

loop_
_atom_site_aniso_label
_atom_site_aniso_U_11
_atom_site_aniso_U_22
_atom_site_aniso_U_33
_atom_site_aniso_U_23
_atom_site_aniso_U_13
_atom_site_aniso_U_12
In1 0.1150(13) 0.1122(10) 0.2151(13) 0.000 0.000 -0.0009(9)
Mn1 0.107(3) 0.104(2) 0.168(3) 0.000 0.000 0.014(2)
O4 0.104(7) 0.140(7) 0.248(8) 0.032(6) 0.013(8) 0.037(5)
N2 0.100(15) 0.141(16) 0.107(18) 0.000 0.000 0.000(7)
O3 0.109(7) 0.104(6) 0.242(7) -0.011(5) -0.010(6) 0.035(5)
O2 0.192(12) 0.164(8) 0.241(11) -0.013(9) 0.072(10) 0.006(7)
O1 0.130(9) 0.124(6) 0.177(7) -0.007(5) 0.017(6) -0.033(5)
C25 0.140(12) 0.047(8) 0.266(11) 0.020(9) 0.048(13) -0.022(8)
N1 0.081(12) 0.060(9) 0.177(8) 0.000 0.000 -0.011(8)
Cl1 0.213(12) 0.167(7) 0.190(8) 0.000 0.000 0.099(7)
C1 0.109(15) 0.118(14) 0.179(16) 0.031(14) 0.034(14) -0.004(8)
C21 0.130(11) 0.069(8) 0.217(11) 0.008(8) 0.034(10) -0.008(7)
C18 0.093(12) 0.119(12) 0.225(15) 0.028(10) 0.010(11) 0.017(9)
C3 0.155(16) 0.139(13) 0.14(2) -0.02(2) -0.03(2) -0.039(10)
C22 0.119(10) 0.083(9) 0.219(10) 0.015(9) 0.012(9) 0.030(7)
C12 0.116(13) 0.100(10) 0.213(16) 0.023(11) 0.000(11) 0.003(10)
C8 0.112(14) 0.105(11) 0.187(13) -0.003(9) 0.012(10) 0.029(10)
C6 0.120(15) 0.120(13) 0.182(13) -0.002(10) -0.001(10) 0.038(9)
C10 0.122(14) 0.112(12) 0.182(13) 0.022(9) 0.008(10) 0.033(10)
C9 0.114(13) 0.131(11) 0.196(11) 0.029(9) 0.018(9) 0.036(10)
C11 0.123(14) 0.099(10) 0.183(13) 0.016(8) 0.008(10) 0.019(8)
C14 0.068(12) 0.131(10) 0.233(11) 0.011(9) -0.001(10) 0.003(9)
C2 0.106(14) 0.121(12) 0.159(10) 0.001(11) 0.017(12) 0.030(8)
C23 0.157(12) 0.100(9) 0.220(12) 0.012(10) 0.007(11) 0.041(8)
C13 0.096(12) 0.139(9) 0.228(13) 0.028(11) -0.002(11) 0.032(9)
C20 0.161(12) 0.106(9) 0.218(10) 0.010(9) 0.023(11) 0.010(9)
C19 0.148(13) 0.146(12) 0.219(11) 0.037(9) 0.028(10) 0.038(10)
C7 0.094(11) 0.121(12) 0.197(13) 0.000(10) 0.006(8) 0.009(8)
C17 0.127(15) 0.145(11) 0.213(12) 0.026(9) 0.021(11) 0.024(11)
C5 0.200(14) 0.171(10) 0.098(14) 0.037(7) 0.025(8) 0.056(9)
C16 0.096(12) 0.145(10) 0.233(12) 0.013(12) -0.006(11) -0.006(10)
C4 0.114(15) 0.163(14) 0.151(8) 0.034(10) 0.033(10) 0.000(7)
C24 0.084(13) 0.022(7) 0.27(2) 0.035(13) 0.007(13) 0.010(8)
C15 0.101(13) 0.089(9) 0.208(13) -0.025(10) -0.006(10) 0.028(9)

loop_
_atom_type_symbol
_atom_type_description
_atom_type_scat_dispersion_real
_atom_type_scat_dispersion_imag
_atom_type_scat_source
C C 0.0015 0.0009 'International Tables Vol C Tables 4.2.6.8 and 6.1.1.4'
H H 0.0000 0.0000 'International Tables Vol C Tables 4.2.6.8 and 6.1.1.4'
N N 0.0030 0.0019 'International Tables Vol C Tables 4.2.6.8 and 6.1.1.4'
O O 0.0056 0.0036 'International Tables Vol C Tables 4.2.6.8 and 6.1.1.4'
Cl Cl 0.0998 0.0984 'International Tables Vol C Tables 4.2.6.8 and 6.1.1.4'
Mn Mn 0.2704 0.4681 'International Tables Vol C Tables 4.2.6.8 and 6.1.1.4'
In In -1.2843 0.8542 'International Tables Vol C Tables 4.2.6.8 and 6.1.1.4'

loop_
_geom_angle_atom_site_label_1
_geom_angle_atom_site_label_2
_geom_angle_atom_site_label_3
_geom_angle
_geom_angle_site_symmetry_1
_geom_angle_site_symmetry_3
O4 In1 O4 157.8(4) 2_655 .
O4 In1 O3 59.9(3) 2_655 2_655
O4 In1 O3 142.3(3) . 2_655
O4 In1 O3 142.3(3) 2_655 .
O4 In1 O3 59.9(3) . .
O3 In1 O3 82.5(4) 2_655 .
O4 In1 O2 92.8(4) 2_655 .
O4 In1 O2 91.8(4) . .
O3 In1 O2 79.8(3) 2_655 .
O3 In1 O2 82.3(3) . .
O4 In1 O2 91.8(4) 2_655 2_655
O4 In1 O2 92.8(4) . 2_655
O3 In1 O2 82.3(3) 2_655 2_655
O3 In1 O2 79.8(3) . 2_655
O2 In1 O2 156.1(5) . 2_655
O4 In1 O1 78.7(3) 2_655 2_655
O4 In1 O1 84.9(3) . 2_655
O3 In1 O1 122.7(3) 2_655 2_655
O3 In1 O1 125.0(3) . 2_655
O2 In1 O1 144.0(4) . 2_655
O2 In1 O1 59.8(3) 2_655 2_655
O4 In1 O1 84.9(3) 2_655 .
O4 In1 O1 78.7(3) . .
O3 In1 O1 125.0(3) 2_655 .
O3 In1 O1 122.7(3) . .
O2 In1 O1 59.8(3) . .
O2 In1 O1 144.0(4) 2_655 .
O1 In1 O1 84.4(4) 2_655 .
O4 In1 C24 84.8(4) 2_655 4_556
O4 In1 C24 89.1(4) . 4_556
O3 In1 C24 102.1(4) 2_655 4_556
O3 In1 C24 101.8(4) . 4_556
O2 In1 C24 175.6(6) . 4_556
O2 In1 C24 28.0(4) 2_655 4_556
O1 In1 C24 31.8(4) 2_655 4_556
O1 In1 C24 116.2(6) . 4_556
O4 In1 C24 89.1(4) 2_655 3_546
O4 In1 C24 84.8(4) . 3_546
O3 In1 C24 101.8(4) 2_655 3_546
O3 In1 C24 102.1(4) . 3_546
O2 In1 C24 28.0(4) . 3_546
O2 In1 C24 175.6(6) 2_655 3_546
O1 In1 C24 116.2(6) 2_655 3_546
O1 In1 C24 31.8(4) . 3_546
C24 In1 C24 148.0(9) 4_556 3_546
O4 In1 C25 29.4(3) 2_655 2_655
O4 In1 C25 172.4(5) . 2_655
O3 In1 C25 30.6(3) 2_655 2_655
O3 In1 C25 113.1(5) . 2_655
O2 In1 C25 84.1(4) . 2_655
O2 In1 C25 88.5(4) 2_655 2_655
O1 In1 C25 102.2(4) 2_655 2_655
O1 In1 C25 104.5(4) . 2_655
C24 In1 C25 95.5(5) 4_556 2_655
C24 In1 C25 94.4(5) 3_546 2_655
O4 In1 C25 172.4(5) 2_655 .
O4 In1 C25 29.4(3) . .
O3 In1 C25 113.1(5) 2_655 .
O3 In1 C25 30.6(3) . .
O2 In1 C25 88.5(4) . .
O2 In1 C25 84.1(4) 2_655 .
O1 In1 C25 104.5(4) 2_655 .
O1 In1 C25 102.2(4) . .
C24 In1 C25 94.4(5) 4_556 .
C24 In1 C25 95.5(5) 3_546 .
C25 In1 C25 143.7(7) 2_655 .
N1 Mn1 N1 180.000(1) 5_666 .
N1 Mn1 N2 90.000(3) 5_666 .
N1 Mn1 N2 90.000(3) . .
N1 Mn1 N2 90.000(3) 5_666 5_666
N1 Mn1 N2 90.000(3) . 5_666
N2 Mn1 N2 180.0(8) . 5_666
N1 Mn1 Cl1 90.000(1) 5_666 5_666
N1 Mn1 Cl1 90.000(1) . 5_666
N2 Mn1 Cl1 88.9(6) . 5_666
N2 Mn1 Cl1 91.1(6) 5_666 5_666
N1 Mn1 Cl1 90.000(1) 5_666 .
N1 Mn1 Cl1 90.000(1) . .
N2 Mn1 Cl1 91.1(6) . .
N2 Mn1 Cl1 88.9(6) 5_666 .
Cl1 Mn1 Cl1 180.000(2) 5_666 .
C25 O4 In1 87.6(9) . .
C3 N2 C3 124(2) 6_556 .
C3 N2 Mn1 117.8(12) 6_556 .
C3 N2 Mn1 117.8(12) . .
C25 O3 In1 85.6(8) . .
C24 O2 In1 86.4(13) 3_546 .
C24 O1 In1 84.0(9) 3_546 .
O4 C25 O3 126.5(15) . .
O4 C25 C21 114.7(14) . .
O3 C25 C21 118.6(13) . .
O4 C25 In1 63.0(8) . .
O3 C25 In1 63.8(7) . .
C21 C25 In1 177.5(11) . .
C2 N1 C2 116.6(17) 2_665 .
C2 N1 Mn1 121.7(8) 2_665 .
C2 N1 Mn1 121.7(8) . .
C3 C1 C6 130.2(18) . .
C3 C1 C2 111.9(19) . .
C6 C1 C2 117.9(15) . .
C20 C21 C22 112.7(12) . .
C20 C21 C25 121.1(14) . .
C22 C21 C25 126.1(13) . .
C19 C18 C23 115.5(14) . .
C19 C18 C8 121.5(17) . .
C23 C18 C8 123.0(17) . .
N2 C3 C1 146(2) . .
N2 C3 C5 101.0(17) . .
C1 C3 C5 112.2(16) . .
C23 C22 C21 125.5(13) . .
C23 C22 H22A 117.3 . .
C21 C22 H22A 117.3 . .
C17 C12 C13 114.1(16) . .
C17 C12 C10 124(2) . .
C13 C12 C10 121.4(19) . .
C9 C8 C7 116.7(14) . .
C9 C8 C18 121.1(17) . .
C7 C8 C18 122.2(17) . .
C7 C6 C11 119.2(15) . .
C7 C6 C1 120.0(18) . .
C11 C6 C1 120.8(17) . .
C9 C10 C11 117.0(15) . .
C9 C10 C12 122.6(18) . .
C11 C10 C12 120.4(17) . .
C10 C9 C8 123.2(16) . .
C10 C9 H9A 118.4 . .
C8 C9 H9A 118.4 . .
C6 C11 C10 121.9(16) . .
C6 C11 H11A 119.0 . .
C10 C11 H11A 119.0 . .
C15 C14 C13 123.4(16) . .
C15 C14 H14A 118.3 . .
C13 C14 H14A 118.3 . .
N1 C2 C4 103.1(13) . .
N1 C2 C1 132.2(15) . .
C4 C2 C1 124.8(15) . .
C22 C23 C18 120.8(14) . .
C22 C23 H23A 119.6 . .
C18 C23 H23A 119.6 . .
C14 C13 C12 122.2(16) . .
C14 C13 H13A 118.9 . .
C12 C13 H13A 118.9 . .
C21 C20 C19 122.9(13) . .
C21 C20 H20A 118.5 . .
C19 C20 H20A 118.5 . .
C18 C19 C20 122.4(15) . .
C18 C19 H19A 118.8 . .
C20 C19 H19A 118.8 . .
C6 C7 C8 121.5(17) . .
C6 C7 H7A 119.2 . .
C8 C7 H7A 119.2 . .
C12 C17 C16 124.0(17) . .
C12 C17 H17A 118.0 . .
C16 C17 H17A 118.0 . .
C5 C5 C3 106.6(8) 6_556 .
C5 C5 H5A 126.7 6_556 .
C3 C5 H5A 126.7 . .
C15 C16 C17 122.0(16) . .
C15 C16 H16A 119.0 . .
C17 C16 H16A 119.0 . .
C4 C4 C2 108.6(8) 2_665 .
C4 C4 H4A 125.7 2_665 .
C2 C4 H4A 125.7 . .
O2 C24 O1 129.8(18) 3_556 3_556
O2 C24 C15 117(2) 3_556 .
O1 C24 C15 112.7(17) 3_556 .
O2 C24 In1 65.6(11) 3_556 3_556
O1 C24 In1 64.2(8) 3_556 3_556
C15 C24 In1 176.9(15) . 3_556
C14 C15 C16 114.1(15) . .
C14 C15 C24 122.1(18) . .
C16 C15 C24 123.7(18) . .

loop_
_geom_bond_atom_site_label_1
_geom_bond_atom_site_label_2
_geom_bond_distance
_geom_bond_site_symmetry_2
In1 O4 2.256(7) 2_655
In1 O4 2.256(7) .
In1 O3 2.275(7) 2_655
In1 O3 2.275(7) .
In1 O2 2.298(13) .
In1 O2 2.298(13) 2_655
In1 O1 2.281(7) 2_655
In1 O1 2.281(7) .
In1 C24 2.519(16) 4_556
In1 C24 2.519(16) 3_546
In1 C25 2.529(15) 2_655
In1 C25 2.529(15) .
Mn1 N1 2.039(12) 5_666
Mn1 N1 2.039(12) .
Mn1 N2 2.091(15) .
Mn1 N2 2.091(15) 5_666
Mn1 Cl1 2.161(7) 5_666
Mn1 Cl1 2.161(7) .
O4 C25 1.241(11) .
N2 C3 1.224(16) 6_556
N2 C3 1.224(16) .
O3 C25 1.292(11) .
O2 C24 1.185(16) 3_546
O1 C24 1.336(15) 3_546
C25 C21 1.479(13) .
N1 C2 1.364(13) 2_665
N1 C2 1.364(13) .
C1 C3 1.285(15) .
C1 C6 1.431(14) .
C1 C2 1.428(13) .
C21 C20 1.403(12) .
C21 C22 1.383(12) .
C18 C19 1.346(14) .
C18 C23 1.432(14) .
C18 C8 1.476(16) .
C3 C5 1.496(18) .
C22 C23 1.343(11) .
C22 H22A 0.9500 .
C12 C17 1.340(16) .
C12 C13 1.409(16) .
C12 C10 1.460(17) .
C8 C9 1.366(14) .
C8 C7 1.389(14) .
C6 C7 1.337(15) .
C6 C11 1.349(15) .
C10 C9 1.350(14) .
C10 C11 1.379(15) .
C9 H9A 0.9500 .
C11 H11A 0.9500 .
C14 C15 1.366(15) .
C14 C13 1.386(13) .
C14 H14A 0.9500 .
C2 C4 1.430(10) .
C23 H23A 0.9500 .
C13 H13A 0.9500 .
C20 C19 1.397(13) .
C20 H20A 0.9500 .
C19 H19A 0.9500 .
C7 H7A 0.9500 .
C17 C16 1.400(14) .
C17 H17A 0.9500 .
C5 C5 1.309(16) 6_556
C5 H5A 0.9500 .
C16 C15 1.398(16) .
C16 H16A 0.9500 .
C4 C4 1.406(19) 2_665
C4 H4A 0.9500 .
C24 O2 1.185(16) 3_556
C24 O1 1.336(15) 3_556
C24 C15 1.498(14) .
C24 In1 2.519(16) 3_556

loop_
_geom_torsion_atom_site_label_1
_geom_torsion_atom_site_label_2
_geom_torsion_atom_site_label_3
_geom_torsion_atom_site_label_4
_geom_torsion
_geom_torsion_site_symmetry_1
_geom_torsion_site_symmetry_4
O4 In1 O4 C25 174.4(10) 2_655 .
O3 In1 O4 C25 -8.3(13) 2_655 .
O3 In1 O4 C25 -3.7(9) . .
O2 In1 O4 C25 -83.8(10) . .
O2 In1 O4 C25 72.8(10) 2_655 .
O1 In1 O4 C25 132.2(10) 2_655 .
O1 In1 O4 C25 -142.5(11) . .
C24 In1 O4 C25 100.6(11) 4_556 .
C24 In1 O4 C25 -110.9(11) 3_546 .
C25 In1 O4 C25 -27(5) 2_655 .
N1 Mn1 N2 C3 3.1(19) 5_666 6_556
N1 Mn1 N2 C3 -176.9(19) . 6_556
N2 Mn1 N2 C3 93.1(19) 5_666 6_556
Cl1 Mn1 N2 C3 -86.9(19) 5_666 6_556
Cl1 Mn1 N2 C3 93.1(19) . 6_556
N1 Mn1 N2 C3 176.9(19) 5_666 .
N1 Mn1 N2 C3 -3.1(19) . .
N2 Mn1 N2 C3 -93.1(19) 5_666 .
Cl1 Mn1 N2 C3 86.9(19) 5_666 .
Cl1 Mn1 N2 C3 -93.1(19) . .
O4 In1 O3 C25 -175.3(9) 2_655 .
O4 In1 O3 C25 3.6(9) . .
O3 In1 O3 C25 -179.2(9) 2_655 .
O2 In1 O3 C25 100.1(8) . .
O2 In1 O3 C25 -95.7(8) 2_655 .
O1 In1 O3 C25 -54.3(8) 2_655 .
O1 In1 O3 C25 53.7(8) . .
C24 In1 O3 C25 -78.4(9) 4_556 .
C24 In1 O3 C25 80.2(9) 3_546 .
C25 In1 O3 C25 -179.7(4) 2_655 .
O4 In1 O2 C24 82.8(11) 2_655 3_546
O4 In1 O2 C24 -75.5(11) . 3_546
O3 In1 O2 C24 141.5(11) 2_655 3_546
O3 In1 O2 C24 -134.8(11) . 3_546
O2 In1 O2 C24 -176.4(11) 2_655 3_546
O1 In1 O2 C24 8.3(15) 2_655 3_546
O1 In1 O2 C24 0.4(9) . 3_546
C24 In1 O2 C24 26(8) 4_556 3_546
C25 In1 O2 C24 110.9(11) 2_655 3_546
C25 In1 O2 C24 -104.7(11) . 3_546
O4 In1 O1 C24 -96.5(7) 2_655 3_546
O4 In1 O1 C24 98.5(7) . 3_546
O3 In1 O1 C24 -49.2(8) 2_655 3_546
O3 In1 O1 C24 55.9(7) . 3_546
O2 In1 O1 C24 -0.3(8) . 3_546
O2 In1 O1 C24 177.5(9) 2_655 3_546
O1 In1 O1 C24 -175.7(8) 2_655 3_546
C24 In1 O1 C24 -178.2(3) 4_556 3_546
C25 In1 O1 C24 -74.5(8) 2_655 3_546
C25 In1 O1 C24 80.7(8) . 3_546
In1 O4 C25 O3 7.0(18) . .
In1 O4 C25 C21 -179.1(11) . .
In1 O3 C25 O4 -7.0(18) . .
In1 O3 C25 C21 179.3(12) . .
O4 In1 C25 O4 -164(3) 2_655 .
O3 In1 C25 O4 174.5(9) 2_655 .
O3 In1 C25 O4 173.7(16) . .
O2 In1 C25 O4 96.3(10) . .
O2 In1 C25 O4 -106.4(10) 2_655 .
O1 In1 C25 O4 -49.7(11) 2_655 .
O1 In1 C25 O4 37.6(11) . .
C24 In1 C25 O4 -80.3(11) 4_556 .
C24 In1 C25 O4 69.1(11) 3_546 .
C25 In1 C25 O4 174.2(11) 2_655 .
O4 In1 C25 O3 22(4) 2_655 .
O4 In1 C25 O3 -173.7(16) . .
O3 In1 C25 O3 0.8(10) 2_655 .
O2 In1 C25 O3 -77.4(7) . .
O2 In1 C25 O3 79.9(7) 2_655 .
O1 In1 C25 O3 136.6(7) 2_655 .
O1 In1 C25 O3 -136.1(7) . .
C24 In1 C25 O3 106.0(8) 4_556 .
C24 In1 C25 O3 -104.5(8) 3_546 .
C25 In1 C25 O3 0.5(6) 2_655 .
O4 In1 C25 C21 -143(21) 2_655 .
O4 In1 C25 C21 20(23) . .
O3 In1 C25 C21 -165(23) 2_655 .
O3 In1 C25 C21 -166(24) . .
O2 In1 C25 C21 117(23) . .
O2 In1 C25 C21 -86(23) 2_655 .
O1 In1 C25 C21 -29(24) 2_655 .
O1 In1 C25 C21 58(24) . .
C24 In1 C25 C21 -60(23) 4_556 .
C24 In1 C25 C21 90(23) 3_546 .
C25 In1 C25 C21 -165(24) 2_655 .
N1 Mn1 N1 C2 -27(63) 5_666 2_665
N2 Mn1 N1 C2 -179.9(9) . 2_665
N2 Mn1 N1 C2 0.1(9) 5_666 2_665
Cl1 Mn1 N1 C2 91.2(6) 5_666 2_665
Cl1 Mn1 N1 C2 -88.8(6) . 2_665
N1 Mn1 N1 C2 153(100) 5_666 .
N2 Mn1 N1 C2 0.1(9) . .
N2 Mn1 N1 C2 -179.9(9) 5_666 .
Cl1 Mn1 N1 C2 -88.8(6) 5_666 .
Cl1 Mn1 N1 C2 91.2(6) . .
O4 C25 C21 C20 176.3(14) . .
O3 C25 C21 C20 -9(2) . .
In1 C25 C21 C20 156(23) . .
O4 C25 C21 C22 -7(2) . .
O3 C25 C21 C22 167.2(12) . .
In1 C25 C21 C22 -27(24) . .
C3 N2 C3 C1 -177.3(18) 6_556 .
Mn1 N2 C3 C1 9(4) . .
C3 N2 C3 C5 -9(3) 6_556 .
Mn1 N2 C3 C5 177.4(11) . .
C6 C1 C3 N2 174(3) . .
C2 C1 C3 N2 -8(4) . .
C6 C1 C3 C5 6(3) . .
C2 C1 C3 C5 -175.9(12) . .
C20 C21 C22 C23 -0.9(19) . .
C25 C21 C22 C23 -177.6(12) . .
C19 C18 C8 C9 140.9(15) . .
C23 C18 C8 C9 -36.2(19) . .
C19 C18 C8 C7 -41.7(19) . .
C23 C18 C8 C7 141.2(14) . .
C3 C1 C6 C7 88(2) . .
C2 C1 C6 C7 -89.3(17) . .
C3 C1 C6 C11 -94(2) . .
C2 C1 C6 C11 88.6(19) . .
C17 C12 C10 C9 -136.5(16) . .
C13 C12 C10 C9 38(2) . .
C17 C12 C10 C11 41(2) . .
C13 C12 C10 C11 -144.8(14) . .
C11 C10 C9 C8 -4(2) . .
C12 C10 C9 C8 173.7(14) . .
C7 C8 C9 C10 6(2) . .
C18 C8 C9 C10 -176.9(12) . .
C7 C6 C11 C10 -6(2) . .
C1 C6 C11 C10 175.9(13) . .
C9 C10 C11 C6 4(2) . .
C12 C10 C11 C6 -173.6(14) . .
C2 N1 C2 C4 -0.1(6) 2_665 .
Mn1 N1 C2 C4 179.9(6) . .
C2 N1 C2 C1 -179.7(16) 2_665 .
Mn1 N1 C2 C1 0.3(16) . .
C3 C1 C2 N1 2(2) . .
C6 C1 C2 N1 180.0(13) . .
C3 C1 C2 C4 -177.6(14) . .
C6 C1 C2 C4 1(2) . .
C21 C22 C23 C18 -3(2) . .
C19 C18 C23 C22 3(2) . .
C8 C18 C23 C22 -179.7(11) . .
C15 C14 C13 C12 6(2) . .
C17 C12 C13 C14 -5(2) . .
C10 C12 C13 C14 -179.8(12) . .
C22 C21 C20 C19 5(2) . .
C25 C21 C20 C19 -178.5(12) . .
C23 C18 C19 C20 1(2) . .
C8 C18 C19 C20 -176.7(12) . .
C21 C20 C19 C18 -5(2) . .
C11 C6 C7 C8 8(2) . .
C1 C6 C7 C8 -174.2(13) . .
C9 C8 C7 C6 -7.4(19) . .
C18 C8 C7 C6 175.1(12) . .
C13 C12 C17 C16 2(2) . .
C10 C12 C17 C16 176.3(14) . .
N2 C3 C5 C5 4.5(17) . 6_556
C1 C3 C5 C5 177.3(11) . 6_556
C12 C17 C16 C15 1(2) . .
N1 C2 C4 C4 0.3(15) . 2_665
C1 C2 C4 C4 179.9(14) . 2_665
C13 C14 C15 C16 -2(2) . .
C13 C14 C15 C24 -179.5(12) . .
C17 C16 C15 C14 -1(2) . .
C17 C16 C15 C24 176.0(12) . .
O2 C24 C15 C14 5(2) 3_556 .
O1 C24 C15 C14 -174.1(11) 3_556 .
In1 C24 C15 C14 -170(16) 3_556 .
O2 C24 C15 C16 -171.7(15) 3_556 .
O1 C24 C15 C16 9.2(19) 3_556 .
In1 C24 C15 C16 13(17) 3_556 .
